data_4074046
loop_
_publ_author_name
'Hadzovic, Alen'
'Song, Datong'
'MacLaughlin, Christina M.'
'Morris, Robert H.'

_publ_section_title
;
 A Mechanism Displaying Autocatalysis:&#x00A0; The Hydrogenation of
 Acetophenone Catalyzed by RuH(S-binap)(app) Where app Is the Amido Ligand
 Derived from 2-Amino-2-(2-pyridyl)propane
;
_journal_issue 24
_journal_name_full Organometallics
_journal_page_first 5987
_journal_paper_doi 10.1021/om700849w
_journal_volume 26
_journal_year 2007
_chemical_formula_sum 'C55 H51 N2 P2 Ru'
_chemical_formula_weight 902.99
_chemical_name_systematic
; 
 ? 
;
_space_group_IT_number 4
_symmetry_cell_setting monoclinic
_symmetry_space_group_name_Hall 'P 2yb'
_symmetry_space_group_name_H-M 'P 1 21 1'
_atom_sites_solution_hydrogens geom
_atom_sites_solution_primary direct
_atom_sites_solution_secondary difmap
_audit_creation_method SHELXL-97
_cell_angle_alpha 90.00
_cell_angle_beta 95.22(3)
_cell_angle_gamma 90.00
_cell_formula_units_Z 2
_cell_length_a 11.139(2)
_cell_length_b 12.076(2)
_cell_length_c 16.788(3)
_cell_measurement_temperature 150(2)
_cell_volume 2248.9(7)
_computing_structure_refinement 'SHELXL-97 (Sheldrick, 1997)'
_computing_structure_solution 'SHELXS-97 (Sheldrick, 1990)'
_diffrn_ambient_temperature 150(2)
_diffrn_measured_fraction_theta_full 0.991
_diffrn_measured_fraction_theta_max 0.991
_diffrn_radiation_monochromator graphite
_diffrn_radiation_source 'fine-focus sealed tube'
_diffrn_radiation_type MoK\a
_diffrn_radiation_wavelength 0.71073
_diffrn_reflns_av_R_equivalents 0.0453
_diffrn_reflns_av_sigmaI/netI 0.0448
_diffrn_reflns_limit_h_max 14
_diffrn_reflns_limit_h_min -14
_diffrn_reflns_limit_k_max 14
_diffrn_reflns_limit_k_min -15
_diffrn_reflns_limit_l_max 21
_diffrn_reflns_limit_l_min -20
_diffrn_reflns_number 23147
_diffrn_reflns_theta_full 27.49
_diffrn_reflns_theta_max 27.49
_diffrn_reflns_theta_min 2.91
_exptl_absorpt_coefficient_mu 0.459
_exptl_absorpt_correction_T_max 0.841
_exptl_absorpt_correction_T_min 0.789
_exptl_absorpt_correction_type multi-scan
_exptl_absorpt_process_details
;
multi-scan from symmetry-related measurements 
 Sortav (Blessing 1995)
;
_exptl_crystal_colour red
_exptl_crystal_density_diffrn 1.334
_exptl_crystal_density_method 'not measured'
_exptl_crystal_description block
_exptl_crystal_F_000 938
_exptl_crystal_size_max 0.44
_exptl_crystal_size_mid 0.40
_exptl_crystal_size_min 0.38
_refine_diff_density_max 1.212
_refine_diff_density_min -0.943
_refine_diff_density_rms 0.088
_refine_ls_abs_structure_details 'Flack H D (1983), Acta Cryst. A39, 876-881'
_refine_ls_abs_structure_Flack -0.07(3)
_refine_ls_extinction_method none
_refine_ls_goodness_of_fit_ref 1.070
_refine_ls_hydrogen_treatment mixed
_refine_ls_matrix_type full
_refine_ls_number_parameters 541
_refine_ls_number_reflns 9593
_refine_ls_number_restraints 11
_refine_ls_restrained_S_all 1.079
_refine_ls_R_factor_all 0.0482
_refine_ls_R_factor_gt 0.0431
_refine_ls_shift/su_max 0.001
_refine_ls_shift/su_mean 0.000
_refine_ls_structure_factor_coef Fsqd
_refine_ls_weighting_details 'calc w=1/[\s^2^(Fo^2^)+(0.0653P)^2^+2.1612P] where P=(Fo^2^+2Fc^2^)/3'
_refine_ls_weighting_scheme calc
_refine_ls_wR_factor_gt 0.1114
_refine_ls_wR_factor_ref 0.1156
_reflns_number_gt 8935
_reflns_number_total 9593
_reflns_threshold_expression >2sigma(I)
_cod_data_source_file om700849w-file003.cif
_cod_data_source_block RuH(S-binap)(app)
_cod_original_cell_volume 2248.7(8)
_cod_original_sg_symbol_H-M P2(1)
_cod_database_code 4074046

loop_
_symmetry_equiv_pos_as_xyz
'x, y, z'
'-x, y+1/2, -z'

loop_
_atom_site_label
_atom_site_type_symbol
_atom_site_fract_x
_atom_site_fract_y
_atom_site_fract_z
_atom_site_U_iso_or_equiv
_atom_site_adp_type
_atom_site_occupancy
_atom_site_symmetry_multiplicity
_atom_site_calc_flag
_atom_site_refinement_flags
Ru1 Ru -0.43928(2) -0.36099(7) -0.173424(15) 0.01951(8) Uani 1 1 d .
H1RU H -0.496(3) -0.373(4) -0.098(2) 0.023(10) Uiso 1 1 d .
P1 P -0.41124(9) -0.17931(10) -0.18888(6) 0.01906(19) Uani 1 1 d .
P2 P -0.62940(7) -0.34708(11) -0.22694(5) 0.01808(19) Uani 1 1 d .
N1 N -0.2740(3) -0.4010(3) -0.1935(2) 0.0308(8) Uani 1 1 d .
N2 N -0.4320(3) -0.5325(3) -0.1459(2) 0.0245(7) Uani 1 1 d .
C1 C -0.1226(4) -0.5187(5) -0.1198(3) 0.0442(12) Uani 1 1 d .
H1A H -0.1493 -0.4927 -0.0690 0.066 Uiso 1 1 calc R
H1B H -0.0571 -0.4713 -0.1351 0.066 Uiso 1 1 calc R
H1C H -0.0938 -0.5952 -0.1137 0.066 Uiso 1 1 calc R
C2 C -0.1844(5) -0.5549(5) -0.2642(3) 0.0456(12) Uani 1 1 d .
H2A H -0.2515 -0.5520 -0.3061 0.068 Uiso 1 1 calc R
H2B H -0.1555 -0.6313 -0.2578 0.068 Uiso 1 1 calc R
H2C H -0.1187 -0.5075 -0.2792 0.068 Uiso 1 1 calc R
C3 C -0.2276(3) -0.5138(4) -0.1844(3) 0.0298(9) Uani 1 1 d .
C4 C -0.3283(3) -0.5853(4) -0.1602(2) 0.0246(8) Uani 1 1 d .
C5 C -0.3164(4) -0.6998(4) -0.1492(3) 0.0343(10) Uani 1 1 d .
H5A H -0.2435 -0.7354 -0.1598 0.041 Uiso 1 1 calc R
C6 C -0.4091(4) -0.7614(4) -0.1232(3) 0.0373(10) Uani 1 1 d .
H6A H -0.4015 -0.8392 -0.1163 0.045 Uiso 1 1 calc R
C7 C -0.5143(4) -0.7069(4) -0.1073(3) 0.0326(10) Uani 1 1 d .
H7A H -0.5799 -0.7468 -0.0890 0.039 Uiso 1 1 calc R
C8 C -0.5218(4) -0.5938(4) -0.1186(2) 0.0273(9) Uani 1 1 d .
H8A H -0.5935 -0.5571 -0.1067 0.033 Uiso 1 1 calc R
C9 C -0.5440(3) -0.0909(3) -0.1769(2) 0.0185(7) Uani 1 1 d .
C10 C -0.5542(4) -0.0389(4) -0.1017(2) 0.0245(8) Uani 1 1 d .
H10A H -0.4892 -0.0440 -0.0611 0.029 Uiso 1 1 calc R
C11 C -0.6555(4) 0.0183(3) -0.0867(2) 0.0259(8) Uani 1 1 d .
H11A H -0.6607 0.0511 -0.0357 0.031 Uiso 1 1 calc R
C12 C -0.7531(4) 0.0289(3) -0.1469(2) 0.0239(8) Uani 1 1 d .
C13 C -0.8592(4) 0.0886(4) -0.1323(3) 0.0308(9) Uani 1 1 d .
H13A H -0.8651 0.1228 -0.0818 0.037 Uiso 1 1 calc R
C14 C -0.9527(4) 0.0968(4) -0.1908(3) 0.0332(10) Uani 1 1 d .
H14A H -1.0223 0.1383 -0.1810 0.040 Uiso 1 1 calc R
C15 C -0.9471(4) 0.0450(4) -0.2643(3) 0.0317(9) Uani 1 1 d .
H15A H -1.0132 0.0508 -0.3040 0.038 Uiso 1 1 calc R
C16 C -0.8467(3) -0.0144(4) -0.2800(3) 0.0263(8) Uani 1 1 d .
H16A H -0.8448 -0.0499 -0.3304 0.032 Uiso 1 1 calc R
C17 C -0.7453(3) -0.0237(3) -0.2220(2) 0.0212(7) Uani 1 1 d .
C18 C -0.6396(3) -0.0851(3) -0.2362(2) 0.0197(7) Uani 1 1 d .
C19 C -0.6345(4) -0.1446(3) -0.3147(2) 0.0208(8) Uani 1 1 d .
C20 C -0.6365(3) -0.2602(3) -0.3185(2) 0.0196(7) Uani 1 1 d .
C21 C -0.6300(3) -0.3130(4) -0.3934(2) 0.0245(8) Uani 1 1 d .
H21A H -0.6323 -0.3915 -0.3960 0.029 Uiso 1 1 calc R
C22 C -0.6205(4) -0.2536(4) -0.4619(2) 0.0281(9) Uani 1 1 d .
H22A H -0.6145 -0.2913 -0.5111 0.034 Uiso 1 1 calc R
C23 C -0.6194(3) -0.1368(3) -0.4603(2) 0.0235(8) Uani 1 1 d .
C24 C -0.6128(4) -0.0732(4) -0.5314(2) 0.0298(9) Uani 1 1 d .
H24A H -0.6071 -0.1103 -0.5809 0.036 Uiso 1 1 calc R
C25 C -0.6144(4) 0.0382(4) -0.5299(3) 0.0310(9) Uani 1 1 d .
H25A H -0.6114 0.0790 -0.5781 0.037 Uiso 1 1 calc R
C26 C -0.6207(4) 0.0944(4) -0.4567(2) 0.0292(9) Uani 1 1 d .
H26A H -0.6217 0.1731 -0.4557 0.035 Uiso 1 1 calc R
C27 C -0.6252(3) 0.0359(3) -0.3867(2) 0.0238(8) Uani 1 1 d .
H27A H -0.6275 0.0750 -0.3378 0.029 Uiso 1 1 calc R
C28 C -0.6267(3) -0.0806(3) -0.3860(2) 0.0213(7) Uani 1 1 d .
C29 C -0.3568(3) -0.1248(4) -0.2812(2) 0.0248(8) Uani 1 1 d .
C30 C -0.3107(4) -0.1987(4) -0.3343(2) 0.0304(9) Uani 1 1 d .
H30A H -0.3091 -0.2757 -0.3226 0.037 Uiso 1 1 calc R
C31 C -0.2667(4) -0.1602(5) -0.4046(3) 0.0470(13) Uani 1 1 d .
H31A H -0.2368 -0.2115 -0.4409 0.056 Uiso 1 1 calc R
C32 C -0.2663(4) -0.0487(5) -0.4219(3) 0.0474(13) Uani 1 1 d .
H32A H -0.2351 -0.0230 -0.4694 0.057 Uiso 1 1 calc R
C33 C -0.3120(4) 0.0254(5) -0.3693(3) 0.0439(12) Uani 1 1 d .
H33A H -0.3113 0.1025 -0.3806 0.053 Uiso 1 1 calc R
C34 C -0.3582(4) -0.0116(4) -0.3008(3) 0.0307(9) Uani 1 1 d .
H34A H -0.3916 0.0401 -0.2663 0.037 Uiso 1 1 calc R
C35 C -0.3002(3) -0.1213(3) -0.1114(2) 0.0222(7) Uani 1 1 d .
C36 C -0.2810(4) -0.1799(4) -0.0396(2) 0.0265(8) Uani 1 1 d .
H36A H -0.3147 -0.2517 -0.0356 0.032 Uiso 1 1 calc R
C37 C -0.2130(4) -0.1346(4) 0.0264(3) 0.0303(9) Uani 1 1 d .
H37A H -0.2025 -0.1744 0.0754 0.036 Uiso 1 1 calc R
C38 C -0.1611(3) -0.0310(4) 0.0202(3) 0.0304(9) Uani 1 1 d .
H38A H -0.1178 0.0018 0.0655 0.037 Uiso 1 1 calc R
C39 C -0.1723(4) 0.0244(4) -0.0519(3) 0.0307(9) Uani 1 1 d .
H39A H -0.1338 0.0939 -0.0567 0.037 Uiso 1 1 calc R
C40 C -0.2396(4) -0.0210(4) -0.1177(2) 0.0269(8) Uani 1 1 d .
H40A H -0.2444 0.0167 -0.1675 0.032 Uiso 1 1 calc R
C41 C -0.7616(3) -0.2926(3) -0.1806(2) 0.0214(7) Uani 1 1 d .
C42 C -0.8713(3) -0.2734(3) -0.2266(3) 0.0264(8) Uani 1 1 d .
H42A H -0.8775 -0.2889 -0.2823 0.032 Uiso 1 1 calc R
C43 C -0.9701(4) -0.2324(4) -0.1923(3) 0.0328(10) Uani 1 1 d .
H43A H -1.0441 -0.2215 -0.2241 0.039 Uiso 1 1 calc R
C44 C -0.9612(4) -0.2073(4) -0.1115(3) 0.0355(10) Uani 1 1 d .
H44A H -1.0287 -0.1775 -0.0881 0.043 Uiso 1 1 calc R
C45 C -0.8544(4) -0.2255(4) -0.0649(3) 0.0325(9) Uani 1 1 d .
H45A H -0.8490 -0.2085 -0.0094 0.039 Uiso 1 1 calc R
C46 C -0.7537(4) -0.2690(3) -0.0988(2) 0.0249(8) Uani 1 1 d .
H46A H -0.6807 -0.2823 -0.0664 0.030 Uiso 1 1 calc R
C47 C -0.6868(3) -0.4835(3) -0.2633(2) 0.0214(7) Uani 1 1 d .
C48 C -0.6086(4) -0.5525(4) -0.3010(3) 0.0257(9) Uani 1 1 d .
H48A H -0.5325 -0.5246 -0.3128 0.031 Uiso 1 1 calc R
C49 C -0.6394(4) -0.6602(4) -0.3216(3) 0.0347(10) Uani 1 1 d .
H49A H -0.5847 -0.7048 -0.3478 0.042 Uiso 1 1 calc R
C50 C -0.7495(4) -0.7041(4) -0.3045(3) 0.0392(11) Uani 1 1 d .
H50A H -0.7705 -0.7783 -0.3183 0.047 Uiso 1 1 calc R
C51 C -0.8284(4) -0.6363(4) -0.2666(3) 0.0377(11) Uani 1 1 d .
H51A H -0.9040 -0.6648 -0.2541 0.045 Uiso 1 1 calc R
C52 C -0.7975(4) -0.5276(3) -0.2470(3) 0.0264(8) Uani 1 1 d .
H52A H -0.8529 -0.4825 -0.2219 0.032 Uiso 1 1 calc R
C56 C -0.9576(18) -0.2049(9) -0.4627(8) 0.107(3) Uiso 0.50 1 d PD
C58 C -0.9420(18) -0.3234(13) -0.5804(8) 0.107(3) Uiso 0.50 1 d PD
C54 C -0.9885(17) -0.4098(10) -0.4466(8) 0.107(3) Uiso 0.50 1 d PD
C57 C -0.9620(19) -0.1193(11) -0.5312(10) 0.107(3) Uiso 0.50 1 d PD
C55 C -1.0078(12) -0.3112(9) -0.5042(8) 0.107(3) Uiso 0.50 1 d PD
C53 C -1.0401(19) -0.5134(10) -0.4909(11) 0.107(3) Uiso 0.50 1 d PD
H1 H -0.216(6) -0.345(6) -0.194(4) 0.061(18) Uiso 1 1 d .

loop_
_atom_site_aniso_label
_atom_site_aniso_U_11
_atom_site_aniso_U_22
_atom_site_aniso_U_33
_atom_site_aniso_U_23
_atom_site_aniso_U_13
_atom_site_aniso_U_12
Ru1 0.01756(12) 0.01591(14) 0.02467(13) 0.00000(13) -0.00013(9) -0.00027(12)
P1 0.0192(4) 0.0163(5) 0.0213(4) 0.0001(4) -0.0005(4) -0.0011(3)
P2 0.0174(3) 0.0168(5) 0.0200(4) -0.0022(4) 0.0013(3) -0.0006(4)
N1 0.0181(15) 0.0253(18) 0.049(2) 0.0070(15) 0.0017(15) 0.0001(13)
N2 0.0224(16) 0.0226(18) 0.0278(17) 0.0029(15) -0.0018(12) 0.0031(13)
C1 0.029(2) 0.044(3) 0.057(3) 0.016(2) -0.009(2) -0.004(2)
C2 0.049(3) 0.044(3) 0.047(3) 0.003(2) 0.019(2) 0.010(2)
C3 0.0197(17) 0.025(2) 0.044(2) 0.0047(18) -0.0014(16) 0.0030(15)
C4 0.0229(18) 0.022(2) 0.028(2) 0.0001(16) -0.0037(15) 0.0032(15)
C5 0.031(2) 0.021(2) 0.051(3) 0.0002(19) 0.0031(19) 0.0060(17)
C6 0.040(2) 0.022(2) 0.049(3) 0.005(2) 0.001(2) 0.0057(18)
C7 0.036(2) 0.021(2) 0.041(3) 0.0016(18) 0.0072(19) -0.0056(18)
C8 0.0269(19) 0.023(2) 0.032(2) 0.0043(17) 0.0026(16) -0.0006(16)
C9 0.0227(17) 0.0117(17) 0.0207(17) -0.0003(14) 0.0003(13) -0.0020(13)
C10 0.030(2) 0.023(2) 0.0201(18) 0.0009(16) 0.0005(15) -0.0048(16)
C11 0.036(2) 0.0173(19) 0.0254(19) -0.0023(15) 0.0070(16) -0.0020(16)
C12 0.0254(18) 0.0168(18) 0.030(2) 0.0013(15) 0.0076(15) 0.0003(14)
C13 0.032(2) 0.023(2) 0.039(2) -0.0006(18) 0.0128(18) 0.0044(17)
C14 0.031(2) 0.026(2) 0.045(2) 0.0088(18) 0.0139(18) 0.0112(16)
C15 0.0253(19) 0.031(2) 0.039(2) 0.0088(18) 0.0011(17) 0.0047(17)
C16 0.0232(18) 0.026(2) 0.030(2) 0.0014(16) 0.0007(15) 0.0007(16)
C17 0.0211(17) 0.0162(18) 0.0270(18) 0.0048(15) 0.0054(14) -0.0004(14)
C18 0.0205(16) 0.0127(17) 0.0261(18) 0.0021(14) 0.0028(14) -0.0012(13)
C19 0.0202(17) 0.019(2) 0.0232(19) -0.0012(15) 0.0019(14) -0.0028(14)
C20 0.0167(16) 0.0188(19) 0.0230(18) -0.0013(14) -0.0007(13) -0.0009(13)
C21 0.0242(18) 0.0219(18) 0.0273(19) -0.0037(15) 0.0011(15) 0.0003(15)
C22 0.035(2) 0.029(2) 0.0202(19) -0.0063(16) 0.0029(15) 0.0027(17)
C23 0.0207(17) 0.025(2) 0.0245(19) -0.0017(15) 0.0000(14) -0.0003(15)
C24 0.036(2) 0.034(2) 0.0190(18) -0.0014(17) -0.0001(16) -0.0019(18)
C25 0.032(2) 0.038(3) 0.023(2) 0.0108(17) 0.0006(16) -0.0029(18)
C26 0.032(2) 0.023(2) 0.031(2) 0.0021(17) 0.0002(16) -0.0027(16)
C27 0.0223(17) 0.025(2) 0.0232(19) -0.0011(15) -0.0018(14) -0.0011(15)
C28 0.0204(17) 0.025(2) 0.0182(17) 0.0011(14) -0.0023(13) 0.0022(14)
C29 0.0183(17) 0.031(2) 0.0242(19) 0.0001(16) -0.0006(14) -0.0045(15)
C30 0.0250(18) 0.038(2) 0.028(2) -0.0030(18) 0.0043(15) -0.0047(17)
C31 0.036(2) 0.077(4) 0.029(2) -0.002(2) 0.0089(19) -0.004(2)
C32 0.033(2) 0.078(4) 0.031(2) 0.016(3) 0.0023(19) -0.011(2)
C33 0.035(2) 0.053(3) 0.042(3) 0.025(2) -0.003(2) -0.011(2)
C34 0.0260(19) 0.034(2) 0.031(2) 0.0093(18) -0.0032(16) -0.0020(17)
C35 0.0218(17) 0.0204(19) 0.0243(19) 0.0009(15) 0.0012(15) 0.0016(14)
C36 0.0251(18) 0.027(2) 0.0264(19) -0.0008(16) -0.0028(15) -0.0010(16)
C37 0.031(2) 0.034(2) 0.025(2) -0.0008(17) -0.0043(16) 0.0042(17)
C38 0.0219(18) 0.036(2) 0.032(2) -0.0126(19) -0.0050(16) 0.0001(17)
C39 0.0247(18) 0.028(2) 0.039(2) -0.0055(18) -0.0013(17) -0.0048(16)
C40 0.0272(19) 0.023(2) 0.030(2) -0.0022(16) -0.0003(16) -0.0022(16)
C41 0.0212(17) 0.016(2) 0.0270(19) 0.0012(14) 0.0051(14) -0.0014(14)
C42 0.0245(19) 0.022(2) 0.032(2) 0.0020(17) 0.0029(15) -0.0009(15)
C43 0.0201(18) 0.027(2) 0.051(3) 0.0062(19) 0.0049(17) -0.0003(16)
C44 0.030(2) 0.023(2) 0.057(3) 0.001(2) 0.022(2) 0.0061(17)
C45 0.039(2) 0.023(2) 0.038(2) -0.0016(18) 0.0188(19) 0.0026(18)
C46 0.0284(19) 0.0182(19) 0.0286(19) 0.0005(16) 0.0048(15) 0.0000(15)
C47 0.0232(17) 0.0162(18) 0.0246(18) -0.0012(14) 0.0009(14) 0.0002(14)
C48 0.026(2) 0.021(2) 0.030(2) -0.0049(17) 0.0019(16) 0.0011(16)
C49 0.035(2) 0.025(2) 0.044(3) -0.0095(19) 0.0037(19) 0.0038(17)
C50 0.037(2) 0.022(2) 0.058(3) -0.011(2) -0.001(2) -0.0029(18)
C51 0.031(2) 0.027(2) 0.056(3) -0.006(2) 0.006(2) -0.0118(18)
C52 0.0277(19) 0.0169(19) 0.034(2) -0.0028(16) 0.0019(16) -0.0015(15)

loop_
_atom_type_symbol
_atom_type_description
_atom_type_scat_dispersion_real
_atom_type_scat_dispersion_imag
_atom_type_scat_source
C C 0.0033 0.0016 'International Tables Vol C Tables 4.2.6.8 and 6.1.1.4'
H H 0.0000 0.0000 'International Tables Vol C Tables 4.2.6.8 and 6.1.1.4'
N N 0.0061 0.0033 'International Tables Vol C Tables 4.2.6.8 and 6.1.1.4'
P P 0.1023 0.0942 'International Tables Vol C Tables 4.2.6.8 and 6.1.1.4'
Ru Ru -1.2594 0.8363 'International Tables Vol C Tables 4.2.6.8 and 6.1.1.4'

loop_
_geom_angle_atom_site_label_1
_geom_angle_atom_site_label_2
_geom_angle_atom_site_label_3
_geom_angle
_geom_angle_site_symmetry_1
H1RU Ru1 N1 127.2(16) .
H1RU Ru1 N2 74(2) .
N1 Ru1 N2 77.25(14) .
H1RU Ru1 P2 83.7(15) .
N1 Ru1 P2 145.18(12) .
N2 Ru1 P2 100.23(9) .
H1RU Ru1 P1 106(2) .
N1 Ru1 P1 94.49(11) .
N2 Ru1 P1 168.69(9) .
P2 Ru1 P1 90.97(4) .
C29 P1 C35 101.95(17) .
C29 P1 C9 102.34(18) .
C35 P1 C9 101.22(17) .
C29 P1 Ru1 120.66(14) .
C35 P1 Ru1 112.46(13) .
C9 P1 Ru1 115.64(12) .
C41 P2 C47 101.04(17) .
C41 P2 C20 99.90(17) .
C47 P2 C20 104.05(17) .
C41 P2 Ru1 128.38(13) .
C47 P2 Ru1 110.65(13) .
C20 P2 Ru1 110.07(11) .
C3 N1 Ru1 122.7(3) .
C8 N2 C4 117.8(4) .
C8 N2 Ru1 126.2(3) .
C4 N2 Ru1 115.9(3) .
N1 C3 C4 107.4(3) .
N1 C3 C1 110.6(4) .
C4 C3 C1 109.2(4) .
N1 C3 C2 110.1(4) .
C4 C3 C2 110.5(4) .
C1 C3 C2 109.0(4) .
N2 C4 C5 120.8(4) .
N2 C4 C3 116.4(4) .
C5 C4 C3 122.7(4) .
C6 C5 C4 120.7(4) .
C5 C6 C7 118.3(4) .
C8 C7 C6 118.9(4) .
N2 C8 C7 123.3(4) .
C18 C9 C10 119.6(3) .
C18 C9 P1 121.3(3) .
C10 C9 P1 118.7(3) .
C11 C10 C9 121.3(4) .
C10 C11 C12 120.5(4) .
C11 C12 C17 119.0(3) .
C11 C12 C13 121.1(4) .
C17 C12 C13 119.9(4) .
C14 C13 C12 120.1(4) .
C13 C14 C15 120.8(4) .
C16 C15 C14 120.6(4) .
C15 C16 C17 121.1(4) .
C12 C17 C16 117.5(3) .
C12 C17 C18 119.9(3) .
C16 C17 C18 122.6(4) .
C9 C18 C17 119.7(3) .
C9 C18 C19 120.9(3) .
C17 C18 C19 119.4(3) .
C20 C19 C28 120.1(4) .
C20 C19 C18 121.0(4) .
C28 C19 C18 118.9(3) .
C19 C20 C21 119.2(4) .
C19 C20 P2 121.9(3) .
C21 C20 P2 118.6(3) .
C22 C21 C20 121.6(4) .
C21 C22 C23 120.6(4) .
C22 C23 C24 121.5(4) .
C22 C23 C28 119.4(4) .
C24 C23 C28 119.2(4) .
C25 C24 C23 121.3(4) .
C24 C25 C26 120.0(4) .
C27 C26 C25 120.3(4) .
C26 C27 C28 121.5(4) .
C27 C28 C23 117.7(3) .
C27 C28 C19 123.2(4) .
C23 C28 C19 119.1(4) .
C30 C29 C34 118.1(4) .
C30 C29 P1 118.7(3) .
C34 C29 P1 123.2(3) .
C29 C30 C31 120.3(5) .
C32 C31 C30 120.7(5) .
C31 C32 C33 119.3(4) .
C34 C33 C32 120.6(5) .
C33 C34 C29 120.9(5) .
C40 C35 C36 117.9(4) .
C40 C35 P1 125.0(3) .
C36 C35 P1 117.1(3) .
C37 C36 C35 121.1(4) .
C38 C37 C36 119.6(4) .
C39 C38 C37 119.9(4) .
C38 C39 C40 120.4(4) .
C39 C40 C35 120.8(4) .
C46 C41 C42 118.8(4) .
C46 C41 P2 120.3(3) .
C42 C41 P2 120.9(3) .
C43 C42 C41 121.1(4) .
C42 C43 C44 119.9(4) .
C45 C44 C43 120.1(4) .
C44 C45 C46 120.6(4) .
C41 C46 C45 119.5(4) .
C52 C47 C48 117.4(4) .
C52 C47 P2 124.1(3) .
C48 C47 P2 118.0(3) .
C49 C48 C47 121.6(4) .
C48 C49 C50 120.7(4) .
C49 C50 C51 118.4(4) .
C52 C51 C50 120.6(4) .
C51 C52 C47 121.3(4) .
C55 C56 C57 103.6(6) .
C55 C54 C53 107.6(6) .
C53 C57 C56 116.0(13) 2_354
C54 C55 C58 113.5(7) .
C54 C55 C56 109.7(6) .
C58 C55 C56 105.9(6) .
C57 C53 C54 130.6(13) 2_344

loop_
_geom_bond_atom_site_label_1
_geom_bond_atom_site_label_2
_geom_bond_distance
_geom_bond_site_symmetry_2
Ru1 H1RU 1.48(4) .
Ru1 N1 1.962(3) .
Ru1 N2 2.122(3) .
Ru1 P2 2.2301(10) .
Ru1 P1 2.2344(11) .
P1 C29 1.837(4) .
P1 C35 1.849(4) .
P1 C9 1.849(4) .
P2 C41 1.848(4) .
P2 C47 1.851(4) .
P2 C20 1.857(4) .
N1 C3 1.460(6) .
N2 C8 1.358(5) .
N2 C4 1.360(5) .
C1 C3 1.522(6) .
C2 C3 1.546(7) .
C3 C4 1.501(6) .
C4 C5 1.399(6) .
C5 C6 1.375(7) .
C6 C7 1.391(7) .
C7 C8 1.380(6) .
C9 C18 1.391(5) .
C9 C10 1.424(5) .
C10 C11 1.366(6) .
C11 C12 1.421(6) .
C12 C17 1.421(6) .
C12 C13 1.424(5) .
C13 C14 1.368(7) .
C14 C15 1.390(7) .
C15 C16 1.375(6) .
C16 C17 1.428(5) .
C17 C18 1.429(5) .
C18 C19 1.507(6) .
C19 C20 1.397(6) .
C19 C28 1.434(5) .
C20 C21 1.418(5) .
C21 C22 1.368(6) .
C22 C23 1.411(6) .
C23 C24 1.428(6) .
C23 C28 1.428(5) .
C24 C25 1.346(7) .
C25 C26 1.411(6) .
C26 C27 1.376(6) .
C27 C28 1.407(6) .
C29 C30 1.391(6) .
C29 C34 1.407(6) .
C30 C31 1.399(6) .
C31 C32 1.377(9) .
C32 C33 1.387(9) .
C33 C34 1.377(6) .
C35 C40 1.396(6) .
C35 C36 1.397(6) .
C36 C37 1.396(6) .
C37 C38 1.386(6) .
C38 C39 1.378(7) .
C39 C40 1.389(6) .
C41 C46 1.397(6) .
C41 C42 1.404(5) .
C42 C43 1.379(6) .
C43 C44 1.385(7) .
C44 C45 1.381(7) .
C45 C46 1.405(6) .
C47 C52 1.393(5) .
C47 C48 1.397(6) .
C48 C49 1.381(6) .
C49 C50 1.389(7) .
C50 C51 1.397(7) .
C51 C52 1.388(6) .
C56 C55 1.541(2) .
C56 C57 1.543(2) .
C58 C55 1.538(2) .
C54 C55 1.536(2) .
C54 C53 1.540(2) .
C57 C53 1.331(17) 2_354
C53 C57 1.331(17) 2_344
